data_7122598
loop_
_publ_author_name
'Volodin, Alexander D.'
'Korlyukov, Alexander A.'
'Zorina-Tikhonova, Ekaterina N'
'Chistyakov, Aleksandr S.'
'Sidorov, Aleksei A.'
'Eremenko, Igor L.'
'Vologzhanina, Anna V.'

_publ_section_title
;
 Diastereoselective solid-state crossed photocycloaddition of olefins in a
 3D Zn(ii) coordination polymer.
;
_journal_issue 98
_journal_name_full 'Chemical communications (Cambridge, England)'
_journal_page_first 13861
_journal_page_last 13864
_journal_paper_doi 10.1039/c8cc07734g
_journal_volume 54
_journal_year 2018
_chemical_formula_moiety '0.5(C48 H52 N4 O20 Zn4)'
_chemical_formula_sum 'C24 H26 N2 O10 Zn2'
_chemical_formula_weight 633.21
_chemical_properties_physical Photo-sensitive
_space_group_crystal_system monoclinic
_space_group_IT_number 14
_space_group_name_Hall '-P 2ybc'
_space_group_name_H-M_alt 'P 1 21/c 1'
_symmetry_space_group_name_Hall '-P 2ybc'
_symmetry_space_group_name_H-M 'P 1 21/c 1'
_atom_sites_solution_hydrogens mixed
_atom_sites_solution_primary dual
_audit_creation_date 2017-02-27
_audit_creation_method
;
Olex2 1.2
(compiled 2017.01.04 svn.r3372 for OlexSys, GUI svn.r5292)
;
_audit_update_record
;
2018-09-18 deposited with the CCDC.
2018-11-16 downloaded from the CCDC.
;
_cell_angle_alpha 90
_cell_angle_beta 134.2590(10)
_cell_angle_gamma 90
_cell_formula_units_Z 2
_cell_length_a 7.1598(5)
_cell_length_b 24.1618(15)
_cell_length_c 10.4735(7)
_cell_measurement_reflns_used 5265
_cell_measurement_temperature 120
_cell_measurement_theta_max 30.66
_cell_measurement_theta_min 2.84
_cell_volume 1297.63(15)
_computing_molecular_graphics 'Olex2 (Dolomanov et al., 2009)'
_computing_publication_material 'Olex2 (Dolomanov et al., 2009)'
_computing_structure_refinement 'XL (Sheldrick, 2008)'
_computing_structure_solution 'ShelXT (Sheldrick, 2015)'
_diffrn_ambient_temperature 120
_diffrn_measured_fraction_theta_full 0.996
_diffrn_measured_fraction_theta_max 0.991
_diffrn_measurement_device_type 'Bruker Smart 1000 CCD area detector'
_diffrn_measurement_method 'phi and omega scans'
_diffrn_radiation_monochromator graphite
_diffrn_radiation_type MoK\a
_diffrn_radiation_wavelength 0.71073
_diffrn_reflns_av_R_equivalents 0.0177
_diffrn_reflns_av_unetI/netI 0.0243
_diffrn_reflns_Laue_measured_fraction_full 0.996
_diffrn_reflns_Laue_measured_fraction_max 0.991
_diffrn_reflns_limit_h_max 10
_diffrn_reflns_limit_h_min -9
_diffrn_reflns_limit_k_max 34
_diffrn_reflns_limit_k_min -31
_diffrn_reflns_limit_l_max 15
_diffrn_reflns_limit_l_min -12
_diffrn_reflns_number 8827
_diffrn_reflns_point_group_measured_fraction_full 0.996
_diffrn_reflns_point_group_measured_fraction_max 0.991
_diffrn_reflns_theta_full 25.242
_diffrn_reflns_theta_max 30.661
_diffrn_reflns_theta_min 2.843
_exptl_absorpt_coefficient_mu 1.908
_exptl_absorpt_correction_T_max 0.7461
_exptl_absorpt_correction_T_min 0.5242
_exptl_absorpt_correction_type multi-scan
_exptl_absorpt_process_details
;
SADABS-2014/5 (Bruker,2014/5) was used for absorption correction.
wR2(int) was 0.0818 before and 0.0290 after correction.
The Ratio of minimum to maximum transmission is 0.7026.
The \l/2 correction factor is 0.00150.
;
_exptl_crystal_colour colourless
_exptl_crystal_colour_primary colourless
_exptl_crystal_density_diffrn 1.621
_exptl_crystal_description prism
_exptl_crystal_F_000 648
_exptl_crystal_size_max 0.53
_exptl_crystal_size_mid 0.42
_exptl_crystal_size_min 0.29
_refine_diff_density_max 0.613
_refine_diff_density_min -0.414
_refine_diff_density_rms 0.071
_refine_ls_extinction_method none
_refine_ls_goodness_of_fit_ref 1.022
_refine_ls_hydrogen_treatment constr
_refine_ls_matrix_type full
_refine_ls_number_parameters 173
_refine_ls_number_reflns 3982
_refine_ls_number_restraints 1
_refine_ls_restrained_S_all 1.022
_refine_ls_R_factor_all 0.0311
_refine_ls_R_factor_gt 0.0278
_refine_ls_shift/su_max 0.002
_refine_ls_shift/su_mean 0.000
_refine_ls_structure_factor_coef Fsqd
_refine_ls_weighting_details 'w=1/[\s^2^(Fo^2^)+(0.0250P)^2^+1.2150P] where P=(Fo^2^+2Fc^2^)/3'
_refine_ls_weighting_scheme calc
_refine_ls_wR_factor_gt 0.0631
_refine_ls_wR_factor_ref 0.0645
_reflns_Friedel_coverage 0.000
_reflns_number_gt 3654
_reflns_number_total 3982
_reflns_threshold_expression 'I > 2\s(I)'
_cod_data_source_file c8cc07734g2.cif
_cod_data_source_block a
_cod_depositor_comments 'Adding full bibliography for 7122598--7122601.cif.'
_cod_database_code 7122598
_shelxl_version_number 2014-3
_shelx_space_group_comment
;
The symmetry employed for this shelxl refinement is uniquely defined
by the following loop, which should always be used as a source of
symmetry information in preference to the above space-group names.
They are only intended as comments.
;
_olex2_refinement_description
;
1. Fixed Uiso
 At 1.2 times of:
  All C(H) groups, All C(H,H) groups
 At 1.5 times of:
  All O(H,H) groups
2. Restrained distances
 O5-H5A
 0.87 with sigma of 0.02
3.a Rotating group:
 O5(H5A,H5B)
3.b Ternary CH refined with riding coordinates:
 C2(H2)
3.c Secondary CH2 refined with riding coordinates:
 C4(H4A,H4B)
3.d Aromatic/amide H refined with riding coordinates:
 C5(H5), C7(H7), C8(H8), C10(H10), C11(H11), C12(H12)
3.e X=CH2 refined with riding coordinates:
 C6(H6A,H6B)
;
_olex2_submission_special_instructions 'No special instructions were received'

loop_
_space_group_symop_operation_xyz
'x, y, z'
'-x, y+1/2, -z+1/2'
'-x, -y, -z'
'x, -y-1/2, z-1/2'

loop_
_atom_site_label
_atom_site_type_symbol
_atom_site_fract_x
_atom_site_fract_y
_atom_site_fract_z
_atom_site_U_iso_or_equiv
_atom_site_adp_type
_atom_site_occupancy
_atom_site_site_symmetry_order
_atom_site_calc_flag
_atom_site_refinement_flags_posn
Zn1 Zn 0.31414(3) 0.77815(2) 0.44482(2) 0.01019(5) Uani 1 1 d .
O1 O 0.2738(2) 0.73913(4) 0.60230(14) 0.01359(19) Uani 1 1 d .
O2 O 0.4045(2) 0.68085(4) 0.81639(14) 0.0144(2) Uani 1 1 d .
O3 O 0.6676(2) 0.73513(4) 0.59724(14) 0.01337(19) Uani 1 1 d .
O4 O 0.9708(2) 0.67705(4) 0.81581(14) 0.0147(2) Uani 1 1 d .
O5 O 0.1176(2) 0.71384(4) 0.25166(14) 0.0137(2) Uani 1 1 d D
H5A H 0.1402 0.7174 0.1807 0.021 Uiso 1 1 d DGR
H5B H -0.0345 0.7261 0.1839 0.021 Uiso 1 1 d GR
N1 N 0.5205(2) 0.84453(5) 0.63589(16) 0.0138(2) Uani 1 1 d .
C1 C 0.3916(3) 0.69588(6) 0.69613(18) 0.0114(2) Uani 1 1 d .
C2 C 0.5242(3) 0.65883(6) 0.6587(2) 0.0127(2) Uani 1 1 d .
H2 H 0.3898 0.6494 0.5289 0.015 Uiso 1 1 calc R
C3 C 0.7384(3) 0.69275(6) 0.69386(18) 0.0111(2) Uani 1 1 d .
C4 C 0.6213(3) 0.60434(6) 0.7621(2) 0.0183(3) Uani 1 1 d .
H4A H 0.7852 0.6115 0.8874 0.022 Uiso 1 1 calc R
H4B H 0.4907 0.5909 0.7622 0.022 Uiso 1 1 calc R
C5 C 0.6703(4) 0.55949(7) 0.6887(3) 0.0287(4) Uani 1 1 d .
H5 H 0.5479 0.5556 0.5628 0.034 Uiso 1 1 calc R
C6 C 0.8677(5) 0.52553(9) 0.7846(3) 0.0386(5) Uani 1 1 d .
H6A H 0.9943 0.5281 0.9110 0.046 Uiso 1 1 calc R
H6B H 0.8850 0.4982 0.7282 0.046 Uiso 1 1 calc R
C7 C 0.6846(3) 0.83562(6) 0.81128(19) 0.0153(3) Uani 1 1 d .
H7 H 0.6997 0.7991 0.8515 0.018 Uiso 1 1 calc R
C8 C 0.8339(3) 0.87733(6) 0.93730(19) 0.0151(3) Uani 1 1 d .
H8 H 0.9454 0.8693 1.0605 0.018 Uiso 1 1 calc R
C9 C 0.8194(3) 0.93110(6) 0.88199(19) 0.0151(3) Uani 1 1 d .
C10 C 0.6417(4) 0.94040(7) 0.6978(2) 0.0229(3) Uani 1 1 d .
H10 H 0.6192 0.9765 0.6531 0.027 Uiso 1 1 calc R
C11 C 0.4991(3) 0.89646(6) 0.5816(2) 0.0213(3) Uani 1 1 d .
H11 H 0.3802 0.9034 0.4572 0.026 Uiso 1 1 calc R
C12 C 0.9879(3) 0.97412(6) 1.0166(2) 0.0166(3) Uani 1 1 d .
H12 H 1.0885 0.9645 1.1375 0.020 Uiso 1 1 calc R

loop_
_atom_site_aniso_label
_atom_site_aniso_U_11
_atom_site_aniso_U_22
_atom_site_aniso_U_33
_atom_site_aniso_U_23
_atom_site_aniso_U_13
_atom_site_aniso_U_12
Zn1 0.00882(8) 0.01130(8) 0.00943(8) -0.00054(5) 0.00599(7) -0.00086(5)
O1 0.0145(5) 0.0141(5) 0.0152(5) 0.0020(4) 0.0115(4) 0.0012(4)
O2 0.0172(5) 0.0145(5) 0.0148(5) 0.0012(4) 0.0124(4) 0.0016(4)
O3 0.0095(4) 0.0152(5) 0.0141(5) 0.0031(4) 0.0077(4) 0.0010(4)
O4 0.0107(5) 0.0147(5) 0.0151(5) 0.0021(4) 0.0076(4) 0.0013(4)
O5 0.0105(5) 0.0167(5) 0.0125(5) -0.0008(4) 0.0074(4) 0.0000(4)
N1 0.0129(5) 0.0126(5) 0.0122(5) -0.0019(4) 0.0074(5) -0.0020(4)
C1 0.0089(6) 0.0125(6) 0.0118(6) -0.0029(5) 0.0068(5) -0.0033(5)
C2 0.0132(6) 0.0114(6) 0.0160(6) -0.0017(5) 0.0110(6) -0.0014(5)
C3 0.0113(6) 0.0116(6) 0.0118(6) -0.0018(5) 0.0086(5) -0.0007(5)
C4 0.0237(7) 0.0123(6) 0.0266(8) 0.0018(6) 0.0204(7) 0.0009(6)
C5 0.0428(11) 0.0156(7) 0.0400(10) -0.0004(7) 0.0334(10) 0.0020(7)
C6 0.0520(13) 0.0279(10) 0.0568(14) 0.0082(9) 0.0456(13) 0.0116(9)
C7 0.0166(7) 0.0122(6) 0.0141(6) 0.0000(5) 0.0095(6) -0.0017(5)
C8 0.0151(6) 0.0142(6) 0.0104(6) -0.0002(5) 0.0069(5) -0.0012(5)
C9 0.0150(6) 0.0137(6) 0.0123(6) -0.0017(5) 0.0079(6) -0.0012(5)
C10 0.0283(8) 0.0124(7) 0.0136(7) -0.0001(5) 0.0094(7) -0.0030(6)
C11 0.0248(8) 0.0146(7) 0.0111(6) -0.0006(5) 0.0076(6) -0.0026(6)
C12 0.0172(7) 0.0142(7) 0.0118(6) -0.0028(5) 0.0077(6) -0.0018(5)

loop_
_atom_type_symbol
_atom_type_description
_atom_type_scat_dispersion_real
_atom_type_scat_dispersion_imag
_atom_type_scat_source
C C 0.0033 0.0016 'International Tables Vol C Tables 4.2.6.8 and 6.1.1.4'
H H 0.0000 0.0000 'International Tables Vol C Tables 4.2.6.8 and 6.1.1.4'
N N 0.0061 0.0033 'International Tables Vol C Tables 4.2.6.8 and 6.1.1.4'
O O 0.0106 0.0060 'International Tables Vol C Tables 4.2.6.8 and 6.1.1.4'
Zn Zn 0.2839 1.4301 'International Tables Vol C Tables 4.2.6.8 and 6.1.1.4'

loop_
_geom_angle_atom_site_label_1
_geom_angle_atom_site_label_2
_geom_angle_atom_site_label_3
_geom_angle
_geom_angle_site_symmetry_1
_geom_angle_site_symmetry_3
O1 Zn1 O2 172.72(4) . 4_575
O1 Zn1 O3 86.19(4) . .
O1 Zn1 O4 89.76(4) . 4_475
O1 Zn1 O5 93.28(4) . .
O1 Zn1 N1 89.18(5) . .
O2 Zn1 O5 91.74(4) 4_575 .
O2 Zn1 N1 85.74(5) 4_575 .
O3 Zn1 O2 88.51(4) . 4_575
O3 Zn1 O4 174.37(4) . 4_475
O3 Zn1 O5 90.45(4) . .
O3 Zn1 N1 88.91(5) . .
O4 Zn1 O2 95.17(4) 4_475 4_575
O4 Zn1 O5 93.70(4) 4_475 .
O4 Zn1 N1 87.12(4) 4_475 .
O5 Zn1 N1 177.41(5) . .
C1 O1 Zn1 126.87(9) . .
C1 O2 Zn1 131.89(10) . 4_576
C3 O3 Zn1 127.21(9) . .
C3 O4 Zn1 128.61(9) . 4_676
Zn1 O5 H5A 110.4 . .
Zn1 O5 H5B 98.8 . .
H5A O5 H5B 98.5 . .
C7 N1 Zn1 122.14(10) . .
C7 N1 C11 117.62(13) . .
C11 N1 Zn1 120.12(10) . .
O1 C1 C2 118.38(12) . .
O2 C1 O1 124.12(13) . .
O2 C1 C2 117.50(12) . .
C1 C2 H2 107.4 . .
C3 C2 C1 108.52(11) . .
C3 C2 H2 107.4 . .
C4 C2 C1 112.10(12) . .
C4 C2 H2 107.4 . .
C4 C2 C3 113.85(12) . .
O3 C3 C2 117.48(12) . .
O4 C3 O3 124.24(13) . .
O4 C3 C2 118.28(12) . .
C2 C4 H4A 108.7 . .
C2 C4 H4B 108.7 . .
H4A C4 H4B 107.6 . .
C5 C4 C2 114.28(14) . .
C5 C4 H4A 108.7 . .
C5 C4 H4B 108.7 . .
C4 C5 H5 117.5 . .
C6 C5 C4 125.0(2) . .
C6 C5 H5 117.5 . .
C5 C6 H6A 120.0 . .
C5 C6 H6B 120.0 . .
H6A C6 H6B 120.0 . .
N1 C7 H7 118.5 . .
N1 C7 C8 122.94(14) . .
C8 C7 H7 118.5 . .
C7 C8 H8 120.1 . .
C7 C8 C9 119.71(13) . .
C9 C8 H8 120.1 . .
C8 C9 C10 116.95(13) . .
C8 C9 C12 119.18(13) . .
C10 C9 C12 123.88(14) . .
C9 C10 H10 120.3 . .
C11 C10 C9 119.43(14) . .
C11 C10 H10 120.3 . .
N1 C11 C10 123.28(14) . .
N1 C11 H11 118.4 . .
C10 C11 H11 118.4 . .
C9 C12 H12 117.3 . .
C12 C12 C9 125.45(18) 3_777 .
C12 C12 H12 117.3 3_777 .

loop_
_geom_bond_atom_site_label_1
_geom_bond_atom_site_label_2
_geom_bond_distance
_geom_bond_site_symmetry_2
Zn1 O1 2.0873(10) .
Zn1 O2 2.1032(11) 4_575
Zn1 O3 2.0964(10) .
Zn1 O4 2.0988(11) 4_475
Zn1 O5 2.1245(10) .
Zn1 N1 2.1525(12) .
O1 C1 1.2697(17) .
O2 Zn1 2.1031(11) 4_576
O2 C1 1.2508(17) .
O3 C3 1.2702(17) .
O4 Zn1 2.0987(11) 4_676
O4 C3 1.2558(17) .
O5 H5A 0.8680 .
O5 H5B 0.8364 .
N1 C7 1.3374(19) .
N1 C11 1.3414(19) .
C1 C2 1.541(2) .
C2 H2 1.0000 .
C2 C3 1.540(2) .
C2 C4 1.529(2) .
C4 H4A 0.9900 .
C4 H4B 0.9900 .
C4 C5 1.505(2) .
C5 H5 0.9500 .
C5 C6 1.303(3) .
C6 H6A 0.9500 .
C6 H6B 0.9500 .
C7 H7 0.9500 .
C7 C8 1.390(2) .
C8 H8 0.9500 .
C8 C9 1.397(2) .
C9 C10 1.401(2) .
C9 C12 1.466(2) .
C10 H10 0.9500 .
C10 C11 1.384(2) .
C11 H11 0.9500 .
C12 C12 1.341(3) 3_777
C12 H12 0.9500 .
